data_4510203
loop_
_publ_author_name
'Rachocki, Adam'
'Pogorzelec-Glaser, Katarzyna'
'\/Lawniczak, Pawe\/l'
'Pugaczowa-Michalska, Maria'
'\/Lapi\'nski, Andrzej'
'Hilczer, Bo\.zena'
'Matczak, Micha\/l'
'Pietraszko, Adam'

_publ_section_title
;
 Proton Conducting Compound of Benzimidazole with Sebacic Acid: Structure,
 Molecular Dynamics, and Proton Conductivity
;
_journal_issue 3
_journal_name_full 'Crystal Growth &amp; Design'
_journal_page_first 1211
_journal_paper_doi 10.1021/cg401742b
_journal_volume 14
_journal_year 2014
_chemical_formula_sum 'C17 H24 N2 O4'
_chemical_formula_weight 320.38
_chemical_name_common 'benzimidazole salt of sebacic acid'
_chemical_name_systematic
; 
 ? 
;
_space_group_IT_number 2
_symmetry_cell_setting triclinic
_symmetry_space_group_name_Hall '-P 1'
_symmetry_space_group_name_H-M 'P -1'
_atom_sites_solution_hydrogens geom
_atom_sites_solution_primary direct
_atom_sites_solution_secondary difmap
_audit_creation_method SHELXL-97
_cell_angle_alpha 118.43(3)
_cell_angle_beta 93.44(3)
_cell_angle_gamma 97.06(3)
_cell_formula_units_Z 2
_cell_length_a 4.9004(10)
_cell_length_b 14.202(3)
_cell_length_c 14.325(3)
_cell_measurement_temperature 293(2)
_cell_volume 862.0(4)
_computing_cell_refinement 'CRYSALIS v.171.33.42'
_computing_data_collection 'CRYSALIS v.171.33.42'
_computing_data_reduction 'CRYSALIS v.171.33.42'
_computing_molecular_graphics 'DIAMOND 3'
_computing_structure_refinement 'SHELXL-97 (Sheldrick, 1997)'
_computing_structure_solution 'SHELXS-97 (Sheldrick, 1990)'
_diffrn_ambient_temperature 293(2)
_diffrn_measured_fraction_theta_full 0.994
_diffrn_measured_fraction_theta_max 0.994
_diffrn_measurement_device_type X-CALIBUR
_diffrn_measurement_method CCD
_diffrn_radiation_monochromator graphite
_diffrn_radiation_source 'fine-focus sealed tube'
_diffrn_radiation_type MoK\a
_diffrn_radiation_wavelength 0.71073
_diffrn_reflns_av_R_equivalents 0.0806
_diffrn_reflns_av_sigmaI/netI 0.1724
_diffrn_reflns_limit_h_max 6
_diffrn_reflns_limit_h_min -6
_diffrn_reflns_limit_k_max 17
_diffrn_reflns_limit_k_min -17
_diffrn_reflns_limit_l_max 17
_diffrn_reflns_limit_l_min -13
_diffrn_reflns_number 9265
_diffrn_reflns_theta_full 26.37
_diffrn_reflns_theta_max 26.37
_diffrn_reflns_theta_min 4.23
_exptl_absorpt_coefficient_mu 0.088
_exptl_absorpt_correction_type none
_exptl_crystal_colour COLORLESS
_exptl_crystal_density_diffrn 1.234
_exptl_crystal_density_method 'not measured'
_exptl_crystal_description PLATE
_exptl_crystal_F_000 344
_exptl_crystal_size_max 0.40
_exptl_crystal_size_mid 0.26
_exptl_crystal_size_min 0.14
_refine_diff_density_max 0.195
_refine_diff_density_min -0.163
_refine_diff_density_rms 0.041
_refine_ls_extinction_method none
_refine_ls_goodness_of_fit_ref 0.749
_refine_ls_hydrogen_treatment mixed
_refine_ls_matrix_type full
_refine_ls_number_parameters 220
_refine_ls_number_reflns 3496
_refine_ls_number_restraints 0
_refine_ls_restrained_S_all 0.749
_refine_ls_R_factor_all 0.1942
_refine_ls_R_factor_gt 0.0525
_refine_ls_shift/su_max 0.096
_refine_ls_shift/su_mean 0.025
_refine_ls_structure_factor_coef Fsqd
_refine_ls_weighting_details 'calc w=1/[\s^2^(Fo^2^)+(0.0500P)^2^+0.0050P] where P=(Fo^2^+2Fc^2^)/3'
_refine_ls_weighting_scheme calc
_refine_ls_wR_factor_gt 0.1014
_refine_ls_wR_factor_ref 0.1369
_reflns_number_gt 1081
_reflns_number_total 3496
_reflns_threshold_expression >2sigma(I)
_cod_data_source_file cg401742b_si_001.cif
_cod_data_source_block sebbimd1
_cod_depositor_comments
;
The following automatic conversions were performed:

'_symmetry_cell_setting' value 'TRICLINIC' changed to 'triclinic'
according to
/usr/data/users/saulius/crontab/automatic-downloads/current/ACS/lib/dictionaries/cif_core.dic
dictionary named 'cif_core.dic' version 2.4.2 from
2011-04-26.

'_exptl_absorpt_correction_type' value 'NONE' changed to
'none' according to
/usr/data/users/saulius/crontab/automatic-downloads/current/ACS/lib/dictionaries/cif_core.dic
dictionary named 'cif_core.dic' version 2.4.2 from 2011-04-26.

Automatic conversion script
Id: cif_fix_values 2281 2013-09-26 08:29:07Z andrius 
;
_cod_original_cell_volume 862.0(3)
_cod_original_sg_symbol_H-M P-1
_cod_database_code 4510203

loop_
_symmetry_equiv_pos_as_xyz
'x, y, z'
'-x, -y, -z'

loop_
_atom_site_label
_atom_site_type_symbol
_atom_site_fract_x
_atom_site_fract_y
_atom_site_fract_z
_atom_site_U_iso_or_equiv
_atom_site_adp_type
_atom_site_occupancy
_atom_site_symmetry_multiplicity
_atom_site_calc_flag
_atom_site_refinement_flags
O1B O 0.99705(19) 0.49448(6) 0.41311(6) 0.0594(3) Uani 1 1 d .
O2B O 0.8966(2) 0.57001(6) 0.31708(6) 0.0624(3) Uani 1 1 d .
O3B O 0.10081(19) 1.43807(6) 0.92212(6) 0.0625(4) Uani 1 1 d .
O4B O -0.1639(2) 1.30396(7) 0.92394(7) 0.0860(4) Uani 1 1 d .
C1B C 0.8719(3) 0.56109(9) 0.39752(10) 0.0464(5) Uani 1 1 d .
C2B C 0.6976(3) 0.62677(9) 0.47874(9) 0.0482(5) Uani 1 1 d .
H2A H 0.5288 0.5799 0.4708 0.050 Uiso 1 1 calc .
H2B H 0.7944 0.6514 0.5488 0.050 Uiso 1 1 calc .
C3B C 0.6234(3) 0.72350(9) 0.47362(9) 0.0488(5) Uani 1 1 d .
H3A H 0.5072 0.6988 0.4072 0.050 Uiso 1 1 calc .
H3B H 0.7901 0.7669 0.4739 0.050 Uiso 1 1 calc .
C4B C 0.4746(3) 0.79407(9) 0.56512(9) 0.0492(5) Uani 1 1 d .
H4A H 0.3002 0.7520 0.5605 0.050 Uiso 1 1 calc .
H4B H 0.5831 0.8123 0.6314 0.050 Uiso 1 1 calc .
C5B C 0.4198(3) 0.89744(9) 0.56898(9) 0.0492(5) Uani 1 1 d .
H5A H 0.3022 0.8794 0.5047 0.050 Uiso 1 1 calc .
H5B H 0.5926 0.9381 0.5699 0.050 Uiso 1 1 calc .
C6B C 0.2850(3) 0.96893(9) 0.66451(9) 0.0515(5) Uani 1 1 d .
H6A H 0.1058 0.9301 0.6603 0.050 Uiso 1 1 calc .
H6B H 0.3950 0.9818 0.7285 0.050 Uiso 1 1 calc .
C7B C 0.2495(3) 1.07681(9) 0.67431(10) 0.0533(5) Uani 1 1 d .
H7A H 0.1338 1.0640 0.6115 0.050 Uiso 1 1 calc .
H7B H 0.4278 1.1146 0.6760 0.050 Uiso 1 1 calc .
C8B C 0.1240(3) 1.14938(9) 0.77189(9) 0.0523(5) Uani 1 1 d .
H8A H -0.0637 1.1160 0.7657 0.050 Uiso 1 1 calc .
H8B H 0.2255 1.1549 0.8342 0.050 Uiso 1 1 calc .
C9B C 0.1237(3) 1.26058(10) 0.78771(10) 0.0611(5) Uani 1 1 d .
H9A H 0.0206 1.2543 0.7253 0.050 Uiso 1 1 calc .
H9B H 0.3115 1.2926 0.7919 0.050 Uiso 1 1 calc .
C10B C 0.0063(3) 1.33713(9) 0.88408(10) 0.0509(5) Uani 1 1 d .
N1A N 1.2222(2) 0.43351(7) 0.19288(7) 0.0503(4) Uani 1 1 d .
N2A N 1.5085(2) 0.36654(8) 0.07800(8) 0.0557(4) Uani 1 1 d .
C1A C 1.3919(3) 0.28333(9) 0.09443(9) 0.0475(5) Uani 1 1 d .
C2A C 1.4279(3) 0.17680(10) 0.05000(11) 0.0648(6) Uani 1 1 d .
H2A1 H 1.5531 0.1479 -0.0018 0.050 Uiso 1 1 calc .
C3A C 1.2765(4) 0.11453(10) 0.08349(12) 0.0779(7) Uani 1 1 d .
H3A1 H 1.2965 0.0398 0.0553 0.050 Uiso 1 1 calc .
C4A C 1.0935(3) 0.15662(10) 0.15762(11) 0.0712(6) Uani 1 1 d .
H4A1 H 0.9899 0.1098 0.1790 0.050 Uiso 1 1 calc .
C5A C 1.0557(3) 0.26245(10) 0.20121(10) 0.0589(5) Uani 1 1 d .
H5A1 H 0.9295 0.2911 0.2526 0.050 Uiso 1 1 calc .
C6A C 1.2095(3) 0.32578(9) 0.16707(9) 0.0441(5) Uani 1 1 d .
C7A C 1.4032(3) 0.45360(9) 0.13809(10) 0.0528(5) Uani 1 1 d .
HC7A H 1.455(3) 0.5242(8) 0.1465(8) 0.075(4) Uiso 1 1 d .
HN1 H 1.112(2) 0.4837(7) 0.2363(8) 0.060(4) Uiso 1 1 d .
HN2 H 1.650(3) 0.3561(8) 0.0299(9) 0.083(5) Uiso 1 1 d .
HO1 H 1.0000 0.5000 0.5000 0.101 Uiso 1 2 d S
HO3 H 0.0000 1.5000 1.0000 0.107 Uiso 1 2 d S

loop_
_atom_site_aniso_label
_atom_site_aniso_U_11
_atom_site_aniso_U_22
_atom_site_aniso_U_33
_atom_site_aniso_U_23
_atom_site_aniso_U_13
_atom_site_aniso_U_12
O1B 0.0848(6) 0.0674(4) 0.0479(4) 0.0347(3) 0.0311(4) 0.0497(4)
O2B 0.0888(7) 0.0678(4) 0.0511(4) 0.0356(3) 0.0336(4) 0.0444(5)
O3B 0.0962(7) 0.0362(4) 0.0567(5) 0.0184(3) 0.0390(5) 0.0213(5)
O4B 0.1011(8) 0.0527(5) 0.0873(6) 0.0152(4) 0.0620(5) 0.0133(6)
C1B 0.0514(9) 0.0409(6) 0.0494(7) 0.0213(5) 0.0135(7) 0.0170(6)
C2B 0.0566(9) 0.0465(6) 0.0497(7) 0.0236(5) 0.0230(6) 0.0290(6)
C3B 0.0591(9) 0.0398(6) 0.0474(7) 0.0175(5) 0.0139(7) 0.0216(6)
C4B 0.0548(9) 0.0420(6) 0.0541(7) 0.0214(5) 0.0206(6) 0.0222(6)
C5B 0.0599(9) 0.0415(6) 0.0474(7) 0.0193(5) 0.0166(7) 0.0191(7)
C6B 0.0615(9) 0.0417(6) 0.0497(7) 0.0169(5) 0.0191(7) 0.0212(7)
C7B 0.0659(10) 0.0373(6) 0.0492(7) 0.0129(5) 0.0162(7) 0.0146(7)
C8B 0.0714(10) 0.0397(6) 0.0466(7) 0.0168(5) 0.0223(7) 0.0235(7)
C9B 0.0864(10) 0.0458(7) 0.0559(7) 0.0214(5) 0.0407(7) 0.0273(7)
C10B 0.0656(10) 0.0436(6) 0.0474(7) 0.0207(5) 0.0226(7) 0.0226(7)
N1A 0.0583(7) 0.0477(5) 0.0468(5) 0.0202(4) 0.0214(5) 0.0207(5)
N2A 0.0586(7) 0.0591(6) 0.0487(6) 0.0213(4) 0.0215(6) 0.0230(6)
C1A 0.0524(9) 0.0439(6) 0.0441(7) 0.0180(5) 0.0064(7) 0.0161(7)
C2A 0.0742(11) 0.0561(8) 0.0562(8) 0.0162(6) 0.0163(8) 0.0295(8)
C3A 0.0983(13) 0.0472(7) 0.0768(10) 0.0210(7) -0.0028(9) 0.0207(9)
C4A 0.0783(12) 0.0647(7) 0.0756(8) 0.0421(6) 0.0041(8) -0.0022(8)
C5A 0.0630(10) 0.0608(7) 0.0501(7) 0.0249(6) 0.0114(7) 0.0086(8)
C6A 0.0482(9) 0.0467(6) 0.0339(6) 0.0157(5) 0.0052(6) 0.0130(7)
C7A 0.0584(9) 0.0539(7) 0.0484(7) 0.0252(5) 0.0171(7) 0.0119(7)

loop_
_atom_type_symbol
_atom_type_description
_atom_type_scat_dispersion_real
_atom_type_scat_dispersion_imag
_atom_type_scat_source
C C 0.0033 0.0016 'International Tables Vol C Tables 4.2.6.8 and 6.1.1.4'
H H 0.0000 0.0000 'International Tables Vol C Tables 4.2.6.8 and 6.1.1.4'
N N 0.0061 0.0033 'International Tables Vol C Tables 4.2.6.8 and 6.1.1.4'
O O 0.0106 0.0060 'International Tables Vol C Tables 4.2.6.8 and 6.1.1.4'

loop_
_geom_angle_atom_site_label_1
_geom_angle_atom_site_label_2
_geom_angle_atom_site_label_3
_geom_angle
C1B O1B HO1 117.4
C10B O3B HO3 115.5
O2B C1B O1B 120.06(12)
O2B C1B C2B 121.22(13)
O1B C1B C2B 118.73(13)
C3B C2B C1B 116.14(12)
C3B C2B H2A 108.3
C1B C2B H2A 108.3
C3B C2B H2B 108.3
C1B C2B H2B 108.3
H2A C2B H2B 107.4
C2B C3B C4B 113.84(12)
C2B C3B H3A 108.8
C4B C3B H3A 108.8
C2B C3B H3B 108.8
C4B C3B H3B 108.8
H3A C3B H3B 107.7
C5B C4B C3B 115.67(12)
C5B C4B H4A 108.4
C3B C4B H4A 108.4
C5B C4B H4B 108.4
C3B C4B H4B 108.4
H4A C4B H4B 107.4
C4B C5B C6B 114.38(12)
C4B C5B H5A 108.7
C6B C5B H5A 108.7
C4B C5B H5B 108.7
C6B C5B H5B 108.7
H5A C5B H5B 107.6
C7B C6B C5B 115.03(12)
C7B C6B H6A 108.5
C5B C6B H6A 108.5
C7B C6B H6B 108.5
C5B C6B H6B 108.5
H6A C6B H6B 107.5
C6B C7B C8B 114.77(13)
C6B C7B H7A 108.6
C8B C7B H7A 108.6
C6B C7B H7B 108.6
C8B C7B H7B 108.6
H7A C7B H7B 107.5
C9B C8B C7B 113.98(13)
C9B C8B H8A 108.8
C7B C8B H8A 108.8
C9B C8B H8B 108.8
C7B C8B H8B 108.8
H8A C8B H8B 107.7
C8B C9B C10B 116.62(13)
C8B C9B H9A 108.1
C10B C9B H9A 108.1
C8B C9B H9B 108.1
C10B C9B H9B 108.1
H9A C9B H9B 107.3
O4B C10B O3B 122.68(12)
O4B C10B C9B 121.20(11)
O3B C10B C9B 116.10(13)
C7A N1A C6A 107.22(11)
C7A N1A HN1 124.2(7)
C6A N1A HN1 128.3(7)
C7A N2A C1A 108.32(12)
C7A N2A HN2 130.6(7)
C1A N2A HN2 121.1(7)
C2A C1A N2A 131.14(13)
C2A C1A C6A 122.82(14)
N2A C1A C6A 106.01(11)
C3A C2A C1A 116.28(14)
C3A C2A H2A1 121.9
C1A C2A H2A1 121.9
C2A C3A C4A 121.50(14)
C2A C3A H3A1 119.2
C4A C3A H3A1 119.3
C5A C4A C3A 122.26(15)
C5A C4A H4A1 118.9
C3A C4A H4A1 118.9
C4A C5A C6A 116.26(14)
C4A C5A H5A1 121.9
C6A C5A H5A1 121.9
C1A C6A C5A 120.87(12)
C1A C6A N1A 107.31(12)
C5A C6A N1A 131.82(12)
N1A C7A N2A 111.13(12)
N1A C7A HC7A 122.2(7)
N2A C7A HC7A 126.6(8)

loop_
_geom_bond_atom_site_label_1
_geom_bond_atom_site_label_2
_geom_bond_distance
O1B C1B 1.2838(17)
O1B HO1 1.2084
O2B C1B 1.2290(17)
O3B C10B 1.2763(15)
O3B HO3 1.2251
O4B C10B 1.2085(18)
C1B C2B 1.4950(18)
C2B C3B 1.4969(19)
C2B H2A 0.9600
C2B H2B 0.9600
C3B C4B 1.5160(18)
C3B H3A 0.9600
C3B H3B 0.9600
C4B C5B 1.5004(19)
C4B H4A 0.9600
C4B H4B 0.9600
C5B C6B 1.5135(18)
C5B H5A 0.9600
C5B H5B 0.9600
C6B C7B 1.5037(19)
C6B H6A 0.9600
C6B H6B 0.9600
C7B C8B 1.5105(18)
C7B H7A 0.9600
C7B H7B 0.9600
C8B C9B 1.4849(19)
C8B H8A 0.9600
C8B H8B 0.9600
C9B C10B 1.4962(18)
C9B H9A 0.9600
C9B H9B 0.9600
N1A C7A 1.3111(18)
N1A C6A 1.3844(16)
N1A HN1 0.949(11)
N2A C7A 1.3164(17)
N2A C1A 1.3759(18)
N2A HN2 0.981(13)
C1A C2A 1.3739(18)
C1A C6A 1.3756(19)
C2A C3A 1.360(2)
C2A H2A1 0.9600
C3A C4A 1.390(2)
C3A H3A1 0.9600
C4A C5A 1.3680(19)
C4A H4A1 0.9600
C5A C6A 1.383(2)
C5A H5A1 0.9600
C7A HC7A 0.950(12)

loop_
_geom_hbond_atom_site_label_D
_geom_hbond_atom_site_label_H
_geom_hbond_atom_site_label_A
_geom_hbond_distance_DH
_geom_hbond_distance_HA
_geom_hbond_distance_DA
_geom_hbond_angle_DHA
_geom_hbond_site_symmetry_A
N1A HN1 O2B 0.949(11) 1.752(11) 2.6993(17) 176.5(11) .
N2A HN2 O4B 0.981(13) 1.717(12) 2.6730(17) 164.0(9) 1_744
O3B HO3 O3B 1.23 1.23 2.4502(19) 180.0 2_587
O1B HO1 O1B 1.21 1.21 2.4167(18) 180.0 2_766

loop_
_geom_torsion_atom_site_label_1
_geom_torsion_atom_site_label_2
_geom_torsion_atom_site_label_3
_geom_torsion_atom_site_label_4
_geom_torsion
O2B C1B C2B C3B -16.62(16)
O1B C1B C2B C3B 163.36(10)
C1B C2B C3B C4B -173.50(10)
C2B C3B C4B C5B 174.51(10)
C3B C4B C5B C6B -176.87(10)
C4B C5B C6B C7B 175.35(11)
C5B C6B C7B C8B -177.96(11)
C6B C7B C8B C9B 172.58(11)
C7B C8B C9B C10B -179.02(12)
C8B C9B C10B O4B -25.8(2)
C8B C9B C10B O3B 152.75(13)
C7A N2A C1A C2A 178.71(15)
C7A N2A C1A C6A 0.50(14)
N2A C1A C2A C3A -179.35(14)
C6A C1A C2A C3A -1.4(2)
C1A C2A C3A C4A 0.7(2)
C2A C3A C4A C5A -0.2(3)
C3A C4A C5A C6A 0.3(2)
C2A C1A C6A C5A 1.5(2)
N2A C1A C6A C5A 179.93(12)
C2A C1A C6A N1A -178.71(12)
N2A C1A C6A N1A -0.31(14)
C4A C5A C6A C1A -0.9(2)
C4A C5A C6A N1A 179.41(13)
C7A N1A C6A C1A 0.02(14)
C7A N1A C6A C5A 179.74(14)
C6A N1A C7A N2A 0.31(15)
C1A N2A C7A N1A -0.51(15)
